data_7110809
loop_
_publ_author_name
'Bazzicalupi, Carla'
'Bencini, Andrea'
'Bianchi, Antonio'
'Giorgi, Claudia'
'Masotti, Andrea'
'Valtancoli, Barbara'
'Fusi, Vieri'
'Roque, Ana'
'Pina, Fernando'

_publ_section_title
;
 pH Modulation of the luminescence emission of a new europium cryptate
 complex
;
_journal_issue 7
_journal_name_full 'Chemical Communications'
_journal_page_first 561
_journal_paper_doi 10.1039/a909581k
_journal_year 2000
_chemical_formula_moiety
;
C35 H47 N9 2+, Eu 3+, (Cl 1-)3, (Cl O4 1-)2, (H2 O)4
;
_chemical_formula_structural
;
[Eu (C35 H47 N9) (Cl)3] (ClO4)2 (H2 O)4
;
_chemical_formula_sum 'C35 H55 Cl5 Eu N9 O12'
_chemical_formula_weight 1123.09
_chemical_name_systematic
; 
 ? 
;
_space_group_IT_number 2
_symmetry_cell_setting triclinic
_symmetry_space_group_name_Hall '-P 1'
_symmetry_space_group_name_H-M 'P -1'
_atom_sites_solution_hydrogens geom
_atom_sites_solution_primary direct
_atom_sites_solution_secondary difmap
_audit_creation_method SHELXL
_cell_angle_alpha 83.69(5)
_cell_angle_beta 64.46(4)
_cell_angle_gamma 66.14(3)
_cell_formula_units_Z 2
_cell_length_a 13.302(4)
_cell_length_b 13.306(6)
_cell_length_c 15.230(10)
_cell_measurement_reflns_used 25
_cell_measurement_temperature 298
_cell_measurement_theta_max 13
_cell_measurement_theta_min 6
_cell_volume 2218(2)
_computing_cell_refinement 'ENRAF NONIUS CAD4'
_computing_data_collection 'ENRAF NONIUS CAD4'
_computing_data_reduction 'ENRAF NONIUS CAD4'
_computing_molecular_graphics 'ORTEP (Johnson, 1971)'
_computing_publication_material 'PARST93 (Nardelli, 1993)'
_computing_structure_refinement 'SHELXL-93 (Sheldrick, 1993)'
_computing_structure_solution 'SIR92 (Altomare, 1993)'
_diffrn_ambient_temperature 298
_diffrn_measurement_device 'ENRAF NONIUS CAD4'
_diffrn_measurement_method \q/2\q
_diffrn_radiation_monochromator graphite
_diffrn_radiation_source 'fine-focus sealed tube'
_diffrn_radiation_type MoK\a
_diffrn_radiation_wavelength 0.71069
_diffrn_reflns_av_R_equivalents 0.1189
_diffrn_reflns_av_sigmaI/netI 0.1325
_diffrn_reflns_limit_h_max 14
_diffrn_reflns_limit_h_min -14
_diffrn_reflns_limit_k_max 15
_diffrn_reflns_limit_k_min -15
_diffrn_reflns_limit_l_max 16
_diffrn_reflns_limit_l_min 0
_diffrn_reflns_number 5638
_diffrn_reflns_theta_max 24.92
_diffrn_reflns_theta_min 2.75
_diffrn_standards_decay_% 0
_diffrn_standards_interval_time 60
_diffrn_standards_number 2
_exptl_absorpt_coefficient_mu 1.785
_exptl_absorpt_correction_type 'refdelf (Walker and Stuart, 1983)'
_exptl_crystal_colour colorless
_exptl_crystal_density_diffrn 1.682
_exptl_crystal_description prismatic
_exptl_crystal_F_000 1144
_exptl_crystal_size_max 0.4
_exptl_crystal_size_mid 0.3
_exptl_crystal_size_min 0.25
_refine_diff_density_max 1.325
_refine_diff_density_min -2.775
_refine_diff_density_rms 0.192
_refine_ls_extinction_method none
_refine_ls_goodness_of_fit_all 1.037
_refine_ls_goodness_of_fit_obs 1.089
_refine_ls_hydrogen_treatment refU
_refine_ls_matrix_type full
_refine_ls_number_parameters 540
_refine_ls_number_reflns 5322
_refine_ls_number_restraints 6
_refine_ls_restrained_S_all 1.045
_refine_ls_restrained_S_obs 1.091
_refine_ls_R_factor_all 0.1418
_refine_ls_R_factor_obs 0.0769
_refine_ls_shift/esd_max -0.316
_refine_ls_shift/esd_mean 0.018
_refine_ls_structure_factor_coef Fsqd
_refine_ls_weighting_details 'w=1/[\s^2^(Fo^2^)+(0.1583P)^2^+0.0000P] where P=(Fo^2^+2Fc^2^)/3'
_refine_ls_weighting_scheme calc
_refine_ls_wR_factor_all 0.2364
_refine_ls_wR_factor_obs 0.1973
_reflns_number_observed 3565
_reflns_number_total 5329
_reflns_observed_criterion >2sigma(I)
_cod_data_source_file a909581ksup1.cif
_cod_data_source_block '[H2LEuCl3](ClO4)2.H2O'
_cod_depositor_comments
;
The following automatic conversions were performed:

'_refine_ls_weighting_scheme' value 'calc
w=1/[\s^2^(Fo^2^)+(0.1583P)^2^+0.0000P] where P=(Fo^2^+2Fc^2^)/3' was
changed to 'calc'. New tag '_refine_ls_weighting_details' was
created. The value of the new tag was set to
'w=1/[\s^2^(Fo^2^)+(0.1583P)^2^+0.0000P] where P=(Fo^2^+2Fc^2^)/3'.

Automatic conversion script
Id: cif_fix_values 3143 2015-03-26 13:38:13Z robertas 
;
_cod_original_cell_volume 2217.6(19)
_cod_original_sg_symbol_H-M P-1
_cod_database_code 7110809

loop_
_symmetry_equiv_pos_as_xyz
'x, y, z'
'-x, -y, -z'

loop_
_atom_site_aniso_label
_atom_site_aniso_U_11
_atom_site_aniso_U_22
_atom_site_aniso_U_33
_atom_site_aniso_U_23
_atom_site_aniso_U_13
_atom_site_aniso_U_12
Eu 0.0387(3) 0.0323(3) 0.0339(3) 0.0040(2) -0.0171(2) -0.0150(2)
Cl1 0.068(2) 0.057(2) 0.038(2) -0.0030(14) -0.0189(14) -0.030(2)
Cl2 0.062(2) 0.065(2) 0.047(2) 0.018(2) -0.0205(15) -0.033(2)
Cl3 0.078(2) 0.063(2) 0.039(2) 0.0112(14) -0.0303(15) -0.038(2)
N1 0.047(5) 0.042(6) 0.050(6) 0.008(5) -0.028(4) -0.019(4)
C1 0.053(6) 0.038(7) 0.069(8) 0.011(6) -0.040(6) -0.015(5)
C2 0.054(6) 0.045(7) 0.056(8) 0.015(6) -0.028(6) -0.031(5)
N2 0.045(5) 0.038(5) 0.054(6) 0.006(5) -0.031(4) -0.018(4)
C3 0.059(6) 0.018(6) 0.040(7) 0.004(5) -0.021(6) -0.019(5)
C4 0.079(8) 0.039(7) 0.070(9) 0.007(7) -0.033(7) -0.032(6)
C5 0.086(9) 0.041(8) 0.055(9) -0.006(7) -0.016(8) -0.030(7)
C6 0.042(6) 0.035(7) 0.068(9) -0.008(6) -0.023(6) -0.011(5)
C7 0.062(6) 0.033(6) 0.036(6) 0.014(5) -0.025(5) -0.026(5)
N3 0.039(5) 0.040(6) 0.055(6) 0.006(5) -0.028(4) -0.016(4)
C8 0.045(6) 0.049(8) 0.075(9) 0.006(7) -0.032(6) -0.018(6)
C9 0.072(8) 0.055(9) 0.118(12) 0.021(8) -0.069(8) -0.025(7)
C10 0.058(7) 0.087(11) 0.103(11) 0.021(9) -0.055(7) -0.039(7)
C11 0.076(7) 0.071(9) 0.059(8) 0.006(7) -0.039(7) -0.043(7)
C12 0.032(6) 0.059(9) 0.066(9) -0.005(7) -0.008(6) -0.013(6)
N4 0.042(5) 0.039(6) 0.056(7) 0.005(5) -0.022(5) -0.014(4)
C13 0.059(7) 0.044(8) 0.083(9) -0.004(7) -0.047(7) -0.011(6)
C14 0.050(6) 0.045(7) 0.049(7) 0.000(6) -0.029(6) -0.012(6)
N5 0.044(5) 0.033(5) 0.033(5) 0.001(4) -0.012(4) -0.018(4)
C15 0.081(8) 0.038(7) 0.026(6) 0.007(5) -0.023(6) -0.026(6)
C16 0.090(8) 0.055(8) 0.048(8) 0.017(6) -0.040(7) -0.039(7)
C17 0.126(11) 0.056(8) 0.037(7) 0.028(6) -0.044(7) -0.049(8)
C18 0.067(8) 0.029(7) 0.067(9) -0.005(6) -0.031(7) -0.005(6)
C19 0.060(7) 0.062(8) 0.027(7) 0.004(6) -0.009(6) -0.036(6)
N6 0.042(5) 0.043(6) 0.029(5) 0.001(4) -0.010(4) -0.024(4)
C20 0.040(6) 0.047(8) 0.050(8) -0.018(6) -0.012(6) -0.011(6)
C21 0.038(7) 0.076(10) 0.061(9) 0.001(8) -0.010(7) -0.015(7)
C22 0.056(7) 0.088(11) 0.071(11) -0.003(8) -0.003(8) -0.051(7)
C23 0.052(7) 0.064(8) 0.084(11) 0.004(8) -0.019(7) -0.040(7)
C24 0.044(7) 0.052(8) 0.053(8) -0.004(7) -0.021(6) -0.002(6)
C25 0.064(7) 0.050(8) 0.080(9) 0.005(7) -0.052(7) -0.021(6)
C26 0.067(7) 0.061(9) 0.065(9) -0.004(7) -0.037(7) -0.028(7)
N7 0.100(8) 0.155(12) 0.052(8) -0.026(8) -0.019(7) -0.077(9)
N8 0.121(9) 0.142(12) 0.038(7) 0.017(7) -0.031(7) -0.092(8)
C30 0.148(15) 0.134(17) 0.091(15) -0.010(13) -0.036(13) -0.080(14)
C31 0.137(14) 0.098(13) 0.046(10) 0.010(9) -0.019(10) -0.064(11)
C32 0.080(10) 0.081(11) 0.044(9) -0.002(8) 0.001(8) -0.035(9)
N9 0.079(8) 0.060(8) 0.046(7) -0.014(6) -0.020(6) -0.010(6)
C33 0.133(14) 0.082(13) 0.092(13) 0.011(10) -0.057(11) -0.045(11)
C34 0.057(8) 0.061(9) 0.057(10) -0.021(8) 0.002(8) -0.016(7)
C35 0.057(8) 0.038(7) 0.064(9) 0.000(7) -0.027(7) -0.005(6)
Cl4 0.072(2) 0.077(3) 0.093(3) 0.017(2) -0.030(2) -0.023(2)
O41 0.109(13) 0.183(21) 0.067(11) 0.007(12) -0.028(10) -0.023(13)
O42 0.071(10) 0.110(13) 0.080(12) -0.001(10) 0.031(9) 0.041(10)
O43 0.301(28) 0.189(25) 0.275(31) 0.010(24) -0.117(26) -0.091(23)
O44 0.256(21) 0.345(32) 0.270(37) -0.062(29) -0.044(26) -0.226(22)
O45 0.145(17) 0.181(22) 0.211(22) 0.074(19) -0.085(17) 0.037(17)
O1 0.078(8) 0.171(15) 0.113(11) -0.025(10) -0.029(8) -0.027(9)
O2 0.359(19) 0.236(20) 0.227(20) 0.078(15) -0.189(17) -0.204(17)
O3 0.245(18) 0.233(23) 0.216(22) 0.002(18) -0.125(17) -0.115(18)
O4 0.280(22) 0.171(19) 0.301(32) 0.023(19) -0.121(23) -0.128(17)

loop_
_atom_site_label
_atom_site_type_symbol
_atom_site_fract_x
_atom_site_fract_y
_atom_site_fract_z
_atom_site_U_iso_or_equiv
_atom_site_thermal_displace_type
_atom_site_occupancy
_atom_site_calc_flag
_atom_site_refinement_flags
Eu Eu 0.96157(5) 0.30719(5) 0.26091(5) 0.0342(2) Uani 1 d .
Cl1 Cl 0.9257(3) 0.1867(3) 0.1439(2) 0.0533(9) Uani 1 d .
Cl2 Cl 1.0584(3) 0.3812(3) 0.0837(3) 0.0574(9) Uani 1 d .
Cl3 Cl 0.9134(3) 0.3259(3) 0.4578(2) 0.0552(9) Uani 1 d .
N1 N 0.7515(8) 0.4685(8) 0.2570(7) 0.043(3) Uani 1 d .
C1 C 0.7597(11) 0.5767(10) 0.2457(10) 0.050(3) Uani 1 d .
H1A H 0.6797(11) 0.6345(10) 0.2615(10) 0.050 Uiso 1 calc R
H1B H 0.8119(11) 0.5810(10) 0.1784(10) 0.050 Uiso 1 calc R
C2 C 0.8097(11) 0.5936(10) 0.3113(10) 0.047(3) Uani 1 d .
N2 N 0.9136(8) 0.5126(8) 0.3039(7) 0.042(3) Uani 1 d .
C3 C 0.9747(10) 0.5265(9) 0.3504(9) 0.038(3) Uani 1 d .
C4 C 0.9276(13) 0.6195(11) 0.4107(11) 0.059(4) Uani 1 d .
H4 H 0.9698 0.6268 0.4432 0.050 Uiso 1 calc .
C5 C 0.8161(14) 0.7025(11) 0.4228(11) 0.064(4) Uani 1 d .
H5 H 0.7810 0.7647 0.4652 0.050 Uiso 1 calc .
C6 C 0.7575(11) 0.6898(10) 0.3687(10) 0.049(4) Uani 1 d .
H6 H 0.6852 0.7453 0.3721 0.050 Uiso 1 calc .
C7 C 1.0982(10) 0.4426(9) 0.3242(9) 0.040(3) Uani 1 d .
N3 N 1.1297(8) 0.3526(8) 0.2706(7) 0.042(3) Uani 1 d .
C8 C 1.2444(11) 0.2816(11) 0.2354(11) 0.054(4) Uani 1 d .
C9 C 1.3332(12) 0.2907(13) 0.2558(13) 0.072(5) Uani 1 d .
H9 H 1.4126 0.2380 0.2312 0.050 Uiso 1 calc .
C10 C 1.2976(12) 0.3801(14) 0.3130(13) 0.073(5) Uani 1 d .
H10 H 1.3537 0.3879 0.3298 0.050 Uiso 1 calc .
C11 C 1.1813(12) 0.4604(12) 0.3476(10) 0.060(4) Uani 1 d .
H11 H 1.1588 0.5233 0.3847 0.050 Uiso 1 calc .
C12 C 1.2817(11) 0.1887(12) 0.1649(11) 0.058(4) Uani 1 d .
H12A H 1.2974(11) 0.2151(12) 0.1003(11) 0.050 Uiso 1 calc R
H12B H 1.3566(11) 0.1303(12) 0.1619(11) 0.050 Uiso 1 calc R
N4 N 1.1870(8) 0.1431(8) 0.1932(8) 0.046(3) Uani 1 d .
C13 C 1.1857(12) 0.0818(11) 0.2798(11) 0.058(4) Uani 1 d .
H13A H 1.2619(12) 0.0177(11) 0.2611(11) 0.050 Uiso 1 calc R
H13B H 1.1810(12) 0.1282(11) 0.3275(11) 0.050 Uiso 1 calc R
C14 C 1.0889(11) 0.0462(11) 0.3246(9) 0.047(3) Uani 1 d .
N5 N 0.9821(8) 0.1157(8) 0.3310(7) 0.037(2) Uani 1 d .
C15 C 0.8848(12) 0.0889(10) 0.3775(9) 0.047(4) Uani 1 d .
C16 C 0.8942(13) -0.0090(12) 0.4178(10) 0.057(4) Uani 1 d .
H16 H 0.8261 -0.0256 0.4498 0.050 Uiso 1 calc .
C17 C 1.0039(15) -0.0817(12) 0.4105(10) 0.067(4) Uani 1 d .
H17 H 1.0109 -0.1486 0.4383 0.050 Uiso 1 calc .
C18 C 1.1038(13) -0.0590(11) 0.3634(11) 0.058(4) Uani 1 d .
H18 H 1.1798 -0.1101 0.3566 0.050 Uiso 1 calc .
C19 C 0.7643(11) 0.1758(11) 0.3870(9) 0.049(4) Uani 1 d .
N6 N 0.7617(8) 0.2772(8) 0.3638(7) 0.037(2) Uani 1 d .
C20 C 0.6535(11) 0.3593(11) 0.3806(10) 0.049(4) Uani 1 d .
C21 C 0.5518(12) 0.3417(14) 0.4097(11) 0.065(5) Uani 1 d .
H21 H 0.4790 0.3993 0.4168 0.050 Uiso 1 calc .
C22 C 0.5574(13) 0.2370(14) 0.4289(12) 0.072(5) Uani 1 d .
H22 H 0.4871 0.2241 0.4501 0.050 Uiso 1 calc .
C23 C 0.6627(12) 0.1523(12) 0.4175(12) 0.064(4) Uani 1 d .
H23 H 0.6667 0.0811 0.4297 0.050 Uiso 1 calc .
C24 C 0.6614(11) 0.4684(11) 0.3590(10) 0.055(4) Uani 1 d .
H24A H 0.6843(11) 0.4885(11) 0.4048(10) 0.050 Uiso 1 calc R
H24B H 0.5820(11) 0.5236(11) 0.3683(10) 0.050 Uiso 1 calc R
C25 C 0.7035(11) 0.4521(12) 0.1891(10) 0.057(4) Uani 1 d .
H25A H 0.7045(11) 0.3784(12) 0.1940(10) 0.050 Uiso 1 calc R
H25B H 0.6196(11) 0.5040(12) 0.2106(10) 0.050 Uiso 1 calc R
C26 C 0.7715(12) 0.4661(12) 0.0860(10) 0.059(4) Uani 1 d .
H26A H 0.8578(12) 0.4321(12) 0.0694(10) 0.071 Uiso 1 calc R
H26B H 0.7500(12) 0.5441(12) 0.0769(10) 0.071 Uiso 1 calc R
N7 N 0.7460(12) 0.4160(14) 0.0182(10) 0.095(5) Uani 1 d .
C27 C 0.7471(23) 0.5051(23) -0.0724(20) 0.135(9) Uiso 1 d .
C28 C 0.8141(18) 0.3095(18) -0.0225(16) 0.061(6) Uiso 0.70 d P
C28' C 0.8221(44) 0.3939(44) -0.0765(39) 0.065(14) Uiso 0.30 d P
C29 C 0.9501(16) 0.3000(16) -0.1056(15) 0.049(5) Uiso 0.70 d P
C29' C 0.9566(45) 0.3207(44) -0.1643(43) 0.068(15) Uiso 0.30 d P
N8 N 0.9963(13) 0.1858(14) -0.1209(9) 0.088(4) Uani 1 d .
C30 C 0.9550(19) 0.1409(19) -0.1765(15) 0.120(8) Uani 1 d .
H30A H 0.9915(19) 0.0618(19) -0.1805(15) 0.050 Uiso 1 calc R
H30B H 0.9784(19) 0.1658(19) -0.2411(15) 0.050 Uiso 1 calc R
H30C H 0.8682(19) 0.1657(19) -0.1443(15) 0.050 Uiso 1 calc R
C31 C 1.1284(17) 0.1435(17) -0.1757(13) 0.095(6) Uani 1 d .
H31A H 1.1471(17) 0.1838(17) -0.2336(13) 0.050 Uiso 1 calc R
H31B H 1.1576(17) 0.0669(17) -0.1974(13) 0.050 Uiso 1 calc R
C32 C 1.1980(15) 0.1502(15) -0.1220(11) 0.077(5) Uani 1 d .
H32A H 1.1714(15) 0.2268(15) -0.1017(11) 0.050 Uiso 1 calc R
H32B H 1.2837(15) 0.1233(15) -0.1660(11) 0.050 Uiso 1 calc R
N9 N 1.1818(11) 0.0852(10) -0.0345(9) 0.069(4) Uani 1 d .
C33 C 1.2207(18) -0.0300(15) -0.0554(15) 0.098(6) Uani 1 d .
H33A H 1.1759(18) -0.0404(15) -0.0865(15) 0.050 Uiso 1 calc R
H33B H 1.2064(18) -0.0661(15) 0.0042(15) 0.050 Uiso 1 calc R
H33C H 1.3058(18) -0.0608(15) -0.0982(15) 0.050 Uiso 1 calc R
C34 C 1.2463(13) 0.1065(13) 0.0147(11) 0.069(5) Uani 1 d .
H34A H 1.2214(13) 0.1855(13) 0.0227(11) 0.050 Uiso 1 calc R
H34B H 1.3328(13) 0.0746(13) -0.0269(11) 0.050 Uiso 1 calc R
C35 C 1.2231(12) 0.0596(11) 0.1154(10) 0.057(4) Uani 1 d .
H35A H 1.1593(12) 0.0330(11) 0.1336(10) 0.050 Uiso 1 calc R
H35B H 1.2962(12) -0.0026(11) 0.1110(10) 0.050 Uiso 1 calc R
Cl4 Cl 1.4789(4) 0.0014(4) 0.3435(4) 0.0856(14) Uani 1 d .
O41 O 1.4985(17) -0.0008(19) 0.2433(13) 0.136(9) Uani 0.80 d P
O42 O 1.3691(14) 0.0692(15) 0.4089(13) 0.138(9) Uani 0.80 d P
O43 O 1.4533(37) -0.0956(31) 0.3521(30) 0.258(16) Uani 0.80 d PU
O44 O 1.5631(27) 0.0491(32) 0.3104(30) 0.271(17) Uani 0.80 d P
O45 O 1.5567(23) -0.0720(25) 0.3719(22) 0.218(15) Uani 0.80 d PU
Cl5 Cl 1.4733(8) -0.2409(8) 0.0634(7) 0.165(3) Uiso 1 d .
O55 O 1.4332(23) -0.2259(22) 0.0098(21) 0.164(9) Uiso 0.80 d P
O51 O 1.3516(47) -0.2279(46) 0.1387(43) 0.359(28) Uiso 0.80 d P
O52 O 1.5624(29) -0.2498(31) 0.1177(27) 0.228(14) Uiso 0.80 d P
O53 O 1.4871(38) -0.1364(39) 0.0667(34) 0.285(19) Uiso 0.80 d P
O54 O 1.5731(52) -0.3600(57) 0.0033(50) 0.401(33) Uiso 0.80 d P
O1 O 0.6501(12) 0.3991(15) 0.6117(12) 0.130(6) Uani 1 d .
O2 O 0.5416(23) 0.4178(21) 0.1006(18) 0.224(9) Uani 1 d .
O3 O 0.6647(21) 0.3894(22) 0.7955(19) 0.212(10) Uani 1 d .
O4 O 0.5608(24) 0.2441(20) 0.6870(23) 0.238(12) Uani 1 d .

loop_
_atom_type_symbol
_atom_type_description
_atom_type_scat_dispersion_real
_atom_type_scat_dispersion_imag
_atom_type_scat_source
C C 0.0033 0.0016 'International Tables Vol C Tables 4.2.6.8 and 6.1.1.4'
H H 0.0000 0.0000 'International Tables Vol C Tables 4.2.6.8 and 6.1.1.4'
N N 0.0061 0.0033 'International Tables Vol C Tables 4.2.6.8 and 6.1.1.4'
Eu Eu -0.1578 3.6682 'International Tables Vol C Tables 4.2.6.8 and 6.1.1.4'
Cl Cl 0.1484 0.1585 'International Tables Vol C Tables 4.2.6.8 and 6.1.1.4'
O O 0.0106 0.0060 'International Tables Vol C Tables 4.2.6.8 and 6.1.1.4'

loop_
_geom_angle_atom_site_label_1
_geom_angle_atom_site_label_2
_geom_angle_atom_site_label_3
_geom_angle
_geom_angle_site_symmetry_1
_geom_angle_site_symmetry_3
N3 Eu N5 106.6(3) . .
N3 Eu N6 144.4(3) . .
N5 Eu N6 62.6(3) . .
N3 Eu N2 61.1(3) . .
N5 Eu N2 144.1(3) . .
N6 Eu N2 106.4(3) . .
N3 Eu N4 64.1(3) . .
N5 Eu N4 62.7(3) . .
N6 Eu N4 124.2(3) . .
N2 Eu N4 124.2(3) . .
N3 Eu Cl2 76.9(2) . .
N5 Eu Cl2 136.3(2) . .
N6 Eu Cl2 135.7(2) . .
N2 Eu Cl2 76.8(2) . .
N4 Eu Cl2 82.0(2) . .
N3 Eu N1 122.7(3) . .
N5 Eu N1 125.6(3) . .
N6 Eu N1 64.0(3) . .
N2 Eu N1 62.8(3) . .
N4 Eu N1 158.6(3) . .
Cl2 Eu N1 80.4(2) . .
N3 Eu Cl3 71.8(2) . .
N5 Eu Cl3 71.4(2) . .
N6 Eu Cl3 72.6(2) . .
N2 Eu Cl3 72.7(2) . .
N4 Eu Cl3 99.7(3) . .
Cl2 Eu Cl3 143.91(12) . .
N1 Eu Cl3 101.7(2) . .
N3 Eu Cl1 141.6(2) . .
N5 Eu Cl1 72.2(2) . .
N6 Eu Cl1 70.7(2) . .
N2 Eu Cl1 139.6(2) . .
N4 Eu Cl1 83.2(3) . .
Cl2 Eu Cl1 79.15(12) . .
N1 Eu Cl1 81.6(2) . .
Cl3 Eu Cl1 136.94(11) . .
C1 N1 C24 108.3(10) . .
C1 N1 C25 109.8(10) . .
C24 N1 C25 107.1(10) . .
C1 N1 Eu 110.3(7) . .
C24 N1 Eu 100.3(7) . .
C25 N1 Eu 120.1(7) . .
N1 C1 C2 110.6(11) . .
N2 C2 C6 122.5(13) . .
N2 C2 C1 115.0(11) . .
C6 C2 C1 122.2(11) . .
C2 N2 C3 119.5(10) . .
C2 N2 Eu 120.7(8) . .
C3 N2 Eu 115.9(7) . .
N2 C3 C4 121.4(11) . .
N2 C3 C7 115.8(10) . .
C4 C3 C7 122.4(12) . .
C3 C4 C5 119.5(14) . .
C4 C5 C6 118.2(12) . .
C2 C6 C5 118.6(12) . .
N3 C7 C11 122.1(11) . .
N3 C7 C3 116.3(11) . .
C11 C7 C3 121.4(11) . .
C8 N3 C7 118.1(11) . .
C8 N3 Eu 121.7(9) . .
C7 N3 Eu 119.6(7) . .
N3 C8 C9 124.1(13) . .
N3 C8 C12 117.3(12) . .
C9 C8 C12 118.5(11) . .
C10 C9 C8 116.3(12) . .
C9 C10 C11 122.5(14) . .
C10 C11 C7 116.8(13) . .
N4 C12 C8 112.4(10) . .
C13 N4 C12 107.5(11) . .
C13 N4 C35 105.5(10) . .
C12 N4 C35 110.0(10) . .
C13 N4 Eu 102.8(7) . .
C12 N4 Eu 110.8(7) . .
C35 N4 Eu 119.3(8) . .
C14 C13 N4 114.6(11) . .
N5 C14 C13 116.9(12) . .
N5 C14 C18 120.4(12) . .
C13 C14 C18 122.7(12) . .
C14 N5 C15 119.7(11) . .
C14 N5 Eu 118.5(8) . .
C15 N5 Eu 121.7(7) . .
N5 C15 C16 121.9(12) . .
N5 C15 C19 116.4(11) . .
C16 C15 C19 121.7(13) . .
C15 C16 C17 118.9(14) . .
C18 C17 C16 121.1(14) . .
C17 C18 C14 117.9(12) . .
N6 C19 C23 122.3(12) . .
N6 C19 C15 116.1(11) . .
C23 C19 C15 121.7(13) . .
C20 N6 C19 117.8(11) . .
C20 N6 Eu 120.2(8) . .
C19 N6 Eu 121.1(7) . .
N6 C20 C21 122.5(13) . .
N6 C20 C24 112.6(11) . .
C21 C20 C24 124.9(12) . .
C20 C21 C22 118.6(13) . .
C21 C22 C23 121.4(14) . .
C22 C23 C19 117.2(14) . .
C20 C24 N1 112.6(10) . .
C26 C25 N1 114.7(11) . .
C25 C26 N7 112.3(12) . .
C28' N7 C28 58.8(25) . .
C28' N7 C26 120.1(27) . .
C28 N7 C26 122.9(16) . .
C28' N7 C27 52.8(24) . .
C28 N7 C27 109.7(15) . .
C26 N7 C27 104.0(15) . .
C28' C27 N7 49.5(24) . .
C28' C27 O54 147.8(34) . 1_465
N7 C27 O54 100.3(23) . 1_465
C28' C28 N7 59.2(24) . .
C28' C28 C29 61.3(23) . .
N7 C28 C29 109.1(17) . .
N7 C28' C28 62.0(27) . .
N7 C28' C27 77.7(29) . .
C28 C28' C27 136.3(41) . .
N7 C28' C29 118.1(40) . .
C28 C28' C29 70.0(26) . .
C27 C28' C29 150.8(44) . .
N7 C28' C29' 149.9(47) . .
C28 C28' C29' 95.1(37) . .
C27 C28' C29' 128.5(45) . .
C29 C28' C29' 31.8(22) . .
C29' C29 N8 101.6(40) . .
C29' C29 C28' 80.9(40) . .
N8 C29 C28' 134.4(26) . .
C29' C29 C28 117.6(39) . .
N8 C29 C28 93.8(15) . .
C28' C29 C28 48.7(22) . .
C29 C29' C28' 67.4(39) . .
C29 C29' N8 49.5(32) . .
C28' C29' N8 103.6(37) . .
C29 N8 C30 117.5(17) . .
C29 N8 C31 109.1(15) . .
C30 N8 C31 105.0(14) . .
C29 N8 C29' 28.9(19) . .
C30 N8 C29' 95.8(23) . .
C31 N8 C29' 99.3(20) . .
N8 C31 C32 116.2(14) . .
C31 C32 N9 112.8(15) . .
C33 N9 C34 112.0(14) . .
C33 N9 C32 114.2(13) . .
C34 N9 C32 106.8(14) . .
N9 C34 C35 113.9(13) . .
N4 C35 C34 112.6(12) . .
O45 Cl4 O42 120.9(16) . .
O45 Cl4 O44 83.2(23) . .
O42 Cl4 O44 112.4(18) . .
O45 Cl4 O41 120.5(16) . .
O42 Cl4 O41 117.6(12) . .
O44 Cl4 O41 84.3(20) . .
O45 Cl4 O43 75.2(22) . .
O42 Cl4 O43 97.6(18) . .
O44 Cl4 O43 149.3(21) . .
O41 Cl4 O43 88.0(20) . .
Cl4 O43 O45 48.5(17) . .
Cl4 O44 O45 46.2(15) . .
Cl4 O45 O43 56.3(18) . .
Cl4 O45 O44 50.6(14) . .
O43 O45 O44 104.0(22) . .
O55 Cl5 O53 102.2(26) . .
O55 Cl5 O52 163.0(22) . .
O53 Cl5 O52 67.1(22) . .
O55 Cl5 O51 86.1(27) . .
O53 Cl5 O51 107.7(28) . .
O52 Cl5 O51 109.3(28) . .
O55 Cl5 O54 88.8(29) . .
O53 Cl5 O54 130.3(29) . .
O52 Cl5 O54 88.9(26) . .
O51 Cl5 O54 121.5(33) . .
C27 O54 Cl5 159.8(42) 1_645 .

loop_
_geom_bond_atom_site_label_1
_geom_bond_atom_site_label_2
_geom_bond_distance
_geom_bond_site_symmetry_2
Eu N3 2.606(10) .
Eu N5 2.607(10) .
Eu N6 2.610(9) .
Eu N2 2.632(10) .
Eu N4 2.712(9) .
Eu Cl2 2.713(4) .
Eu N1 2.771(9) .
Eu Cl3 2.800(4) .
Eu Cl1 2.820(4) .
N1 C1 1.47(2) .
N1 C24 1.50(2) .
N1 C25 1.50(2) .
C1 C2 1.49(2) .
C2 N2 1.331(15) .
C2 C6 1.37(2) .
N2 C3 1.36(2) .
C3 C4 1.38(2) .
C3 C7 1.47(2) .
C4 C5 1.39(2) .
C5 C6 1.42(2) .
C7 N3 1.34(2) .
C7 C11 1.41(2) .
N3 C8 1.322(14) .
C8 C9 1.40(2) .
C8 C12 1.50(2) .
C9 C10 1.35(2) .
C10 C11 1.38(2) .
C12 N4 1.49(2) .
N4 C13 1.47(2) .
N4 C35 1.50(2) .
C13 C14 1.42(2) .
C14 N5 1.312(15) .
C14 C18 1.43(2) .
N5 C15 1.35(2) .
C15 C16 1.36(2) .
C15 C19 1.51(2) .
C16 C17 1.35(2) .
C17 C18 1.35(2) .
C19 N6 1.35(2) .
C19 C23 1.38(2) .
N6 C20 1.342(15) .
C20 C21 1.34(2) .
C20 C24 1.49(2) .
C21 C22 1.37(2) .
C22 C23 1.35(2) .
C25 C26 1.47(2) .
C26 N7 1.50(2) .
N7 C28' 1.34(5) .
N7 C28 1.37(2) .
N7 C27 1.72(3) .
C27 C28' 1.40(5) .
C27 O54 2.17(6) 1_465
C28 C28' 1.33(6) .
C28 C29 1.66(3) .
C28' C29 1.55(5) .
C28' C29' 1.66(7) .
C29 C29' 0.88(6) .
C29 N8 1.39(2) .
C29' N8 1.79(6) .
N8 C30 1.47(3) .
N8 C31 1.46(2) .
C31 C32 1.51(3) .
C32 N9 1.49(2) .
N9 C33 1.43(2) .
N9 C34 1.47(2) .
C34 C35 1.54(2) .
Cl4 O45 1.30(2) .
Cl4 O42 1.348(14) .
Cl4 O44 1.39(3) .
Cl4 O41 1.43(2) .
Cl4 O43 1.44(4) .
O43 O45 1.68(5) .
O44 O45 1.79(5) .
Cl5 O55 1.11(3) .
Cl5 O53 1.48(5) .
Cl5 O52 1.68(4) .
Cl5 O51 1.48(5) .
Cl5 O54 1.64(6) .
O54 C27 2.17(6) 1_645
